data_4065529
loop_
_publ_author_name
'Eloi, Antoine'
'Poizat, Mael'
'Hautecoeur, Albin'
'Panossian, Armen'
'Rose-Munch, Fran\,coise'
'Rose, Eric'

_publ_section_title
;
 Ferrocenyl-Substituted
 (\h5-Hydroxyalkylcyclohexadienyl)tricarbonylmanganese Complexes:
 Synthesis, Structural Determinations, and Formation of Carbenium Ions
;
_journal_issue 21
_journal_name_full Organometallics
_journal_page_first 5564
_journal_paper_doi 10.1021/om200905p
_journal_volume 30
_journal_year 2011
_chemical_formula_moiety 'C27 H22 B1 F4 Fe1 Mn1 O4'
_chemical_formula_sum 'C27 H22 B F4 Fe Mn O4'
_chemical_formula_weight 608.05
_space_group_IT_number 13
_symmetry_cell_setting monoclinic
_symmetry_space_group_name_Hall '-P 2yac'
_symmetry_space_group_name_H-M 'P 1 2/n 1'
_atom_sites_solution_hydrogens geom
_atom_sites_solution_primary direct
_audit_creation_date 11-03-18
_audit_creation_method CRYSTALS_ver_14.11
_cell_angle_alpha 90
_cell_angle_beta 101.746(14)
_cell_angle_gamma 90
_cell_formula_units_Z 4
_cell_length_a 14.274(2)
_cell_length_b 9.2958(9)
_cell_length_c 20.041(3)
_cell_measurement_reflns_used 173
_cell_measurement_temperature 200
_cell_measurement_theta_max 23
_cell_measurement_theta_min 3
_cell_volume 2603.5(6)
_computing_cell_refinement 'DENZO/SCALEPACK (Otwinowski & Minor, 1997)'
_computing_data_collection 'COLLECT (Nonius, 2001).'
_computing_data_reduction 'DENZO/SCALEPACK (Otwinowski & Minor, 1997)'
_computing_molecular_graphics 'CAMERON (Watkin et al., 1996)'
_computing_publication_material 'CRYSTALS (Betteridge et al., 2003)'
_computing_structure_refinement 'CRYSTALS (Betteridge et al., 2003)'
_computing_structure_solution 'SHELXS 86 (Sheldrick, 1986)'
_diffrn_ambient_temperature 200
_diffrn_measured_fraction_theta_full 0.986
_diffrn_measured_fraction_theta_max 0.975
_diffrn_measurement_device Area
_diffrn_measurement_device_type 'Nonius KappaCCD'
_diffrn_measurement_method '\f & \w scans'
_diffrn_radiation_monochromator graphite
_diffrn_radiation_type 'Mo K\a'
_diffrn_radiation_wavelength 0.71073
_diffrn_reflns_av_R_equivalents 0.000
_diffrn_reflns_limit_h_max 20
_diffrn_reflns_limit_h_min -19
_diffrn_reflns_limit_k_max 13
_diffrn_reflns_limit_k_min -12
_diffrn_reflns_limit_l_max 28
_diffrn_reflns_limit_l_min -26
_diffrn_reflns_number 25909
_diffrn_reflns_theta_full 25.204
_diffrn_reflns_theta_max 30.005
_diffrn_reflns_theta_min 1.608
_diffrn_standards_number 0
_exptl_absorpt_coefficient_mu 1.103
_exptl_absorpt_correction_T_max 0.92
_exptl_absorpt_correction_T_min 0.92
_exptl_absorpt_correction_type multi-scan
_exptl_absorpt_process_details 'SADABS (Siemens, 1996)'
_exptl_crystal_colour black
_exptl_crystal_density_diffrn 1.551
_exptl_crystal_density_method 'not measured'
_exptl_crystal_description plate
_exptl_crystal_F_000 1232
_exptl_crystal_size_max 0.300
_exptl_crystal_size_mid 0.120
_exptl_crystal_size_min 0.080
_refine_diff_density_max 1.98
_refine_diff_density_min -1.11
_refine_ls_extinction_method None
_refine_ls_goodness_of_fit_ref 0.9465
_refine_ls_hydrogen_treatment none
_refine_ls_matrix_type full
_refine_ls_number_parameters 345
_refine_ls_number_reflns 7381
_refine_ls_number_restraints 0
_refine_ls_R_factor_all 0.0910
_refine_ls_R_factor_gt 0.0528
_refine_ls_shift/su_max 0.0010722
_refine_ls_shift/su_mean 0.0000306
_refine_ls_structure_factor_coef Fsqd
_refine_ls_weighting_details
;
 Method= Modified Sheldrick 
 w=1/[\s^2^(F^2^) + ( 0.08P)^2^ + 3.57P] 
 ,where P=(max(Fo^2^,0) + 2Fc^2^)/3 
;
_refine_ls_weighting_scheme calc
_refine_ls_wR_factor_all 0.1545
_refine_ls_wR_factor_gt 0.1338
_refine_ls_wR_factor_ref 0.1545
_reflns_limit_h_max 19
_reflns_limit_h_min -20
_reflns_limit_k_max 13
_reflns_limit_k_min 0
_reflns_limit_l_max 28
_reflns_limit_l_min 0
_reflns_number_gt 4916
_reflns_number_total 7393
_reflns_threshold_expression I>2.0\s(I)
_oxford_diffrn_Wilson_B_factor 2.17
_oxford_diffrn_Wilson_scale 6.29
_oxford_refine_ls_r_factor_ref 0.0910
_oxford_refine_ls_scale 0.4200(7)
_oxford_reflns_number_all 7381
_oxford_reflns_threshold_expression_ref I>-10.0\s(I)
_cod_data_source_file om200905p_si_002.cif
_cod_data_source_block 15
_cod_original_sg_symbol_H-M 'P 2/n '
_cod_original_formula_sum 'C27 H22 B1 F4 Fe1 Mn1 O4'
_cod_database_code 4065529

loop_
_symmetry_equiv_pos_as_xyz
x,y,z
-x,-y,-z
x+1/2,-y,z+1/2
-x+1/2,y,-z+1/2

loop_
_atom_site_label
_atom_site_type_symbol
_atom_site_fract_x
_atom_site_fract_y
_atom_site_fract_z
_atom_site_U_iso_or_equiv
_atom_site_occupancy
_atom_site_adp_type
_atom_site_refinement_flags_posn
_atom_site_refinement_flags_adp
Mn1 Mn 0.27253(3) 1.00607(4) 0.47572(2) 0.0259 1.0000 Uani . .
Fe1 Fe 0.47560(3) 0.60378(5) 0.67561(2) 0.0288 1.0000 Uani . .
C1 C 0.2913(2) 0.8262(3) 0.55033(14) 0.0253 1.0000 Uani . .
C2 C 0.2252(2) 0.9334(3) 0.56432(15) 0.0296 1.0000 Uani . .
C3 C 0.1422(2) 0.9675(3) 0.51536(16) 0.0301 1.0000 Uani . .
C4 C 0.12856(19) 0.9014(3) 0.44973(15) 0.0258 1.0000 Uani . .
C5 C 0.1979(2) 0.8057(3) 0.43540(14) 0.0243 1.0000 Uani . .
C6 C 0.25462(19) 0.7157(3) 0.49396(13) 0.0229 1.0000 Uani . .
C7 C 0.3862(2) 0.8274(3) 0.59112(14) 0.0277 1.0000 Uani . .
C9 C 0.0352(3) 0.8942(4) 0.33534(18) 0.0477 1.0000 Uani . .
C10 C 0.19604(19) 0.5892(3) 0.51344(14) 0.0231 1.0000 Uani . .
C11 C 0.1749(3) 0.5758(4) 0.57808(16) 0.0365 1.0000 Uani . .
C12 C 0.1213(3) 0.4590(4) 0.59320(19) 0.0451 1.0000 Uani . .
C13 C 0.0851(2) 0.3588(3) 0.5437(2) 0.0389 1.0000 Uani . .
C14 C 0.1042(2) 0.3725(3) 0.47852(18) 0.0356 1.0000 Uani . .
C15 C 0.1608(2) 0.4862(3) 0.46409(15) 0.0310 1.0000 Uani . .
C16 C 0.4624(2) 0.7303(3) 0.59112(15) 0.0297 1.0000 Uani . .
C17 C 0.5558(2) 0.7509(4) 0.63699(18) 0.0412 1.0000 Uani . .
C18 C 0.6048(2) 0.6167(4) 0.6428(2) 0.0472 1.0000 Uani . .
C19 C 0.5443(3) 0.5121(4) 0.60379(18) 0.0416 1.0000 Uani . .
C20 C 0.4571(2) 0.5782(3) 0.57221(16) 0.0332 1.0000 Uani . .
C21 C 0.3734(3) 0.6341(5) 0.73527(19) 0.0480 1.0000 Uani . .
C22 C 0.3708(3) 0.4913(4) 0.71275(19) 0.0488 1.0000 Uani . .
C23 C 0.4626(3) 0.4291(4) 0.73587(19) 0.0509 1.0000 Uani . .
C24 C 0.5226(3) 0.5362(5) 0.77399(18) 0.0523 1.0000 Uani . .
C25 C 0.4673(3) 0.6640(5) 0.77382(18) 0.0511 1.0000 Uani . .
C26 C 0.3757(2) 0.9503(3) 0.44055(17) 0.0337 1.0000 Uani . .
C27 C 0.3323(2) 1.1597(3) 0.5240(2) 0.0408 1.0000 Uani . .
C28 C 0.2273(2) 1.1265(3) 0.40421(18) 0.0338 1.0000 Uani . .
O9 O 0.05238(15) 0.9538(2) 0.40364(12) 0.0347 1.0000 Uani . .
O26 O 0.44060(18) 0.9091(3) 0.42119(15) 0.0503 1.0000 Uani . .
O27 O 0.3678(2) 1.2588(3) 0.55314(18) 0.0673 1.0000 Uani . .
O28 O 0.19858(18) 1.1995(3) 0.35820(14) 0.0476 1.0000 Uani . .
B1 B 0.2500 0.7162(8) 0.2500 0.0489 1.0000 Uani S T
B2 B 0.7500 0.9320(10) 0.2500 0.0696 1.0000 Uani S T
F11 F 0.2684(3) 0.6289(3) 0.19806(14) 0.0841 1.0000 Uani . .
F12 F 0.3265(4) 0.7953(6) 0.2745(3) 0.1713 1.0000 Uani . .
F21 F 0.7109(3) 0.8462(4) 0.19550(17) 0.1089 1.0000 Uani . .
F22 F 0.8180(4) 1.0082(8) 0.2376(4) 0.2925 1.0000 Uani . .
H21 H 0.2405 0.9879 0.6052 0.048(2) 1.0000 Uiso . .
H31 H 0.1030 1.0460 0.5228 0.048(2) 1.0000 Uiso . .
H51 H 0.1967 0.7779 0.3896 0.048(2) 1.0000 Uiso . .
H61 H 0.3086 0.6769 0.4793 0.048(2) 1.0000 Uiso . .
H71 H 0.3998 0.9046 0.6227 0.048(2) 1.0000 Uiso . .
H91 H -0.0194 0.9390 0.3083 0.048(2) 1.0000 Uiso . .
H92 H 0.0894 0.9109 0.3157 0.048(2) 1.0000 Uiso . .
H93 H 0.0243 0.7936 0.3374 0.048(2) 1.0000 Uiso . .
H111 H 0.1969 0.6463 0.6119 0.048(2) 1.0000 Uiso . .
H121 H 0.1097 0.4484 0.6379 0.048(2) 1.0000 Uiso . .
H131 H 0.0473 0.2810 0.5541 0.048(2) 1.0000 Uiso . .
H141 H 0.0789 0.3047 0.4441 0.048(2) 1.0000 Uiso . .
H151 H 0.1755 0.4935 0.4201 0.048(2) 1.0000 Uiso . .
H171 H 0.5799 0.8387 0.6580 0.048(2) 1.0000 Uiso . .
H181 H 0.6663 0.5987 0.6701 0.048(2) 1.0000 Uiso . .
H191 H 0.5589 0.4129 0.6010 0.048(2) 1.0000 Uiso . .
H201 H 0.4046 0.5319 0.5435 0.048(2) 1.0000 Uiso . .
H211 H 0.3216 0.7004 0.7261 0.048(2) 1.0000 Uiso . .
H221 H 0.3170 0.4444 0.6858 0.048(2) 1.0000 Uiso . .
H231 H 0.4805 0.3330 0.7283 0.048(2) 1.0000 Uiso . .
H241 H 0.5875 0.5237 0.7963 0.048(2) 1.0000 Uiso . .
H251 H 0.4887 0.7524 0.7955 0.048(2) 1.0000 Uiso . .

loop_
_atom_site_aniso_label
_atom_site_aniso_U_11
_atom_site_aniso_U_22
_atom_site_aniso_U_33
_atom_site_aniso_U_23
_atom_site_aniso_U_13
_atom_site_aniso_U_12
Mn1 0.0211(2) 0.0207(2) 0.0361(3) 0.00004(17) 0.00601(17) -0.00261(17)
Fe1 0.0289(2) 0.0307(2) 0.0280(2) 0.00752(17) 0.00861(17) -0.00150(18)
C1 0.0302(14) 0.0221(13) 0.0241(13) -0.0017(10) 0.0066(11) -0.0054(11)
C2 0.0338(15) 0.0292(15) 0.0270(14) -0.0069(11) 0.0088(12) -0.0037(12)
C3 0.0257(14) 0.0261(14) 0.0408(17) -0.0063(12) 0.0120(12) -0.0030(12)
C4 0.0210(12) 0.0237(13) 0.0329(14) 0.0019(11) 0.0059(11) -0.0053(11)
C5 0.0291(14) 0.0207(13) 0.0244(13) -0.0010(10) 0.0084(11) -0.0048(11)
C6 0.0253(13) 0.0220(12) 0.0223(12) -0.0037(10) 0.0073(10) -0.0021(11)
C7 0.0341(15) 0.0247(13) 0.0239(13) 0.0029(11) 0.0050(11) -0.0087(12)
C9 0.044(2) 0.054(2) 0.0377(19) -0.0005(16) -0.0089(16) -0.0008(17)
C10 0.0226(12) 0.0209(12) 0.0265(13) 0.0007(10) 0.0067(10) -0.0001(10)
C11 0.0477(19) 0.0365(17) 0.0296(15) -0.0066(13) 0.0180(14) -0.0116(15)
C12 0.059(2) 0.0413(18) 0.044(2) -0.0010(15) 0.0305(17) -0.0124(17)
C13 0.0342(17) 0.0244(15) 0.064(2) 0.0002(14) 0.0233(16) -0.0033(13)
C14 0.0389(17) 0.0236(14) 0.0450(18) -0.0068(13) 0.0102(14) -0.0069(13)
C15 0.0376(16) 0.0262(14) 0.0290(15) -0.0036(11) 0.0064(12) -0.0046(13)
C16 0.0297(14) 0.0330(15) 0.0264(14) 0.0109(12) 0.0057(11) -0.0049(12)
C17 0.0293(15) 0.048(2) 0.0466(19) 0.0192(16) 0.0071(14) -0.0099(15)
C18 0.0242(15) 0.065(2) 0.054(2) 0.0277(19) 0.0142(15) 0.0059(16)
C19 0.0452(19) 0.049(2) 0.0358(17) 0.0108(15) 0.0195(15) 0.0159(17)
C20 0.0385(17) 0.0334(16) 0.0296(15) 0.0044(12) 0.0111(13) 0.0036(13)
C21 0.048(2) 0.062(2) 0.042(2) 0.0119(17) 0.0286(17) 0.0061(18)
C22 0.053(2) 0.058(2) 0.0397(19) 0.0122(17) 0.0185(16) -0.0173(19)
C23 0.076(3) 0.039(2) 0.044(2) 0.0189(16) 0.027(2) 0.0049(19)
C24 0.050(2) 0.076(3) 0.0298(17) 0.0192(18) 0.0059(16) 0.001(2)
C25 0.065(3) 0.058(2) 0.0329(18) -0.0037(16) 0.0168(17) -0.011(2)
C26 0.0280(15) 0.0274(14) 0.0469(18) 0.0068(13) 0.0103(14) -0.0028(13)
C27 0.0285(16) 0.0264(15) 0.063(2) -0.0008(15) -0.0001(15) -0.0022(13)
C28 0.0233(14) 0.0313(16) 0.0479(19) 0.0032(14) 0.0101(13) -0.0040(12)
O9 0.0244(10) 0.0347(11) 0.0425(12) -0.0016(10) 0.0011(9) -0.0002(9)
O26 0.0348(13) 0.0498(15) 0.0727(18) 0.0117(13) 0.0259(13) 0.0063(12)
O27 0.0536(17) 0.0320(13) 0.105(2) -0.0149(15) -0.0116(16) -0.0090(12)
O28 0.0410(13) 0.0445(14) 0.0575(16) 0.0199(12) 0.0108(12) 0.0027(11)
B1 0.050(3) 0.057(4) 0.045(3) 0.0000 0.022(3) 0.0000
B2 0.067(5) 0.074(5) 0.055(4) 0.0000 -0.017(4) 0.0000
F11 0.118(2) 0.088(2) 0.0600(16) -0.0048(15) 0.0506(17) -0.0026(18)
F12 0.173(4) 0.204(5) 0.145(4) -0.060(4) 0.049(3) -0.128(4)
F21 0.155(3) 0.099(2) 0.071(2) -0.0226(18) 0.019(2) -0.007(2)
F22 0.143(4) 0.308(8) 0.360(10) 0.262(8) -0.103(6) -0.123(5)

loop_
_atom_type_symbol
_atom_type_scat_dispersion_real
_atom_type_scat_dispersion_imag
_atom_type_scat_Cromer_Mann_a1
_atom_type_scat_Cromer_Mann_b1
_atom_type_scat_Cromer_Mann_a2
_atom_type_scat_Cromer_Mann_b2
_atom_type_scat_Cromer_Mann_a3
_atom_type_scat_Cromer_Mann_b3
_atom_type_scat_Cromer_Mann_a4
_atom_type_scat_Cromer_Mann_b4
_atom_type_scat_Cromer_Mann_c
_atom_type_scat_source
C 0.0033 0.0016 2.3100 20.8439 1.0200 10.2075 1.5886 0.5687 0.8650 51.6512 0.2156 'International Tables Vol C 4.2.6.8 and 6.1.1.4'
H 0.0000 0.0000 0.4930 10.5109 0.3229 26.1257 0.1402 3.1424 0.0408 57.7998 0.0030 'International Tables Vol C 4.2.6.8 and 6.1.1.4'
Fe 0.3463 0.8444 11.7695 4.7611 7.3573 0.3072 3.5222 15.3535 2.3045 76.8805 1.0369 'International Tables Vol C 4.2.6.8 and 6.1.1.4'
Mn 0.3368 0.7283 11.2819 5.3409 7.3573 0.3432 3.0193 17.8674 2.2441 83.7543 1.0896 'International Tables Vol C 4.2.6.8 and 6.1.1.4'
O 0.0106 0.0060 3.0485 13.2771 2.2868 5.7011 1.5463 0.3239 0.8670 32.9089 0.2508 'International Tables Vol C 4.2.6.8 and 6.1.1.4'
Cl 0.1484 0.1585 11.4604 0.0104 7.1964 1.1662 6.2556 18.5194 1.6455 47.7784 -9.5574 'International Tables Vol C 4.2.6.8 and 6.1.1.4'
B 0.0013 0.0007 2.0545 23.2185 1.3326 1.0210 1.0979 60.3498 0.7068 0.1403 -0.1932 'International Tables Vol C 4.2.6.8 and 6.1.1.4'
F 0.0171 0.0103 3.5392 10.2825 2.6412 4.2944 1.5170 0.2615 1.0243 26.1476 0.2776 'International Tables Vol C 4.2.6.8 and 6.1.1.4'

loop_
_geom_angle_atom_site_label_1
_geom_angle_site_symmetry_1
_geom_angle_atom_site_label_2
_geom_angle_atom_site_label_3
_geom_angle_site_symmetry_3
_geom_angle
_geom_angle_publ_flag
C1 . Mn1 C2 . 38.50(11) yes
C1 . Mn1 C3 . 68.20(11) yes
C2 . Mn1 C3 . 38.03(12) yes
C1 . Mn1 C4 . 78.96(10) yes
C2 . Mn1 C4 . 67.96(11) yes
C3 . Mn1 C4 . 37.59(11) yes
C1 . Mn1 C5 . 66.17(10) yes
C2 . Mn1 C5 . 80.07(11) yes
C3 . Mn1 C5 . 67.35(11) yes
C4 . Mn1 C5 . 36.75(11) yes
C1 . Mn1 C26 . 92.85(13) yes
C2 . Mn1 C26 . 130.24(13) yes
C3 . Mn1 C26 . 154.08(13) yes
C4 . Mn1 C26 . 124.02(13) yes
C5 . Mn1 C26 . 89.20(13) yes
C1 . Mn1 C27 . 104.56(14) yes
C2 . Mn1 C27 . 89.97(15) yes
C3 . Mn1 C27 . 105.89(14) yes
C4 . Mn1 C27 . 140.16(14) yes
C5 . Mn1 C27 . 169.81(14) yes
C1 . Mn1 C28 . 164.22(12) yes
C2 . Mn1 C28 . 136.44(13) yes
C3 . Mn1 C28 . 101.18(13) yes
C4 . Mn1 C28 . 85.59(12) yes
C5 . Mn1 C28 . 99.33(12) yes
C26 . Mn1 C27 . 95.68(16) yes
C26 . Mn1 C28 . 93.13(14) yes
C27 . Mn1 C28 . 89.36(15) yes
C16 . Fe1 C17 . 42.29(12) yes
C16 . Fe1 C18 . 69.05(13) yes
C17 . Fe1 C18 . 40.40(15) yes
C16 . Fe1 C19 . 68.81(13) yes
C17 . Fe1 C19 . 68.37(16) yes
C18 . Fe1 C19 . 39.98(16) yes
C16 . Fe1 C20 . 41.92(12) yes
C17 . Fe1 C20 . 70.12(14) yes
C18 . Fe1 C20 . 68.13(15) yes
C19 . Fe1 C20 . 40.08(13) yes
C16 . Fe1 C21 . 116.18(14) yes
C17 . Fe1 C21 . 129.85(16) yes
C18 . Fe1 C21 . 160.18(18) yes
C19 . Fe1 C21 . 159.19(17) yes
C20 . Fe1 C21 . 129.39(15) yes
C16 . Fe1 C22 . 129.41(14) yes
C17 . Fe1 C22 . 166.88(16) yes
C18 . Fe1 C22 . 152.62(17) yes
C19 . Fe1 C22 . 121.01(16) yes
C20 . Fe1 C22 . 110.43(14) yes
C16 . Fe1 C23 . 160.08(15) yes
C17 . Fe1 C23 . 151.62(16) yes
C18 . Fe1 C23 . 115.01(16) yes
C19 . Fe1 C23 . 101.22(15) yes
C20 . Fe1 C23 . 119.63(15) yes
C16 . Fe1 C24 . 158.98(15) yes
C17 . Fe1 C24 . 118.23(16) yes
C18 . Fe1 C24 . 100.61(16) yes
C19 . Fe1 C24 . 115.60(16) yes
C20 . Fe1 C24 . 152.57(16) yes
C16 . Fe1 C25 . 128.27(15) yes
C17 . Fe1 C25 . 108.95(16) yes
C18 . Fe1 C25 . 120.61(17) yes
C19 . Fe1 C25 . 153.27(16) yes
C20 . Fe1 C25 . 166.25(15) yes
C21 . Fe1 C22 . 39.26(16) yes
C21 . Fe1 C23 . 67.20(16) yes
C22 . Fe1 C23 . 40.17(17) yes
C21 . Fe1 C24 . 67.65(16) yes
C22 . Fe1 C24 . 67.68(16) yes
C23 . Fe1 C24 . 40.75(17) yes
C21 . Fe1 C25 . 40.30(16) yes
C22 . Fe1 C25 . 67.20(16) yes
C23 . Fe1 C25 . 68.03(17) yes
C24 . Fe1 C25 . 40.49(18) yes
Mn1 . C1 C2 . 67.40(16) yes
Mn1 . C1 C6 . 91.82(16) yes
C2 . C1 C6 . 117.9(2) yes
Mn1 . C1 C7 . 110.38(19) yes
C2 . C1 C7 . 117.7(2) yes
C6 . C1 C7 . 124.5(3) yes
Mn1 . C2 C1 . 74.10(17) yes
Mn1 . C2 C3 . 73.38(18) yes
C1 . C2 C3 . 120.7(3) yes
Mn1 . C2 H21 . 119.5 no
C1 . C2 H21 . 119.5 no
C3 . C2 H21 . 119.5 no
Mn1 . C3 C2 . 68.59(17) yes
Mn1 . C3 C4 . 72.78(17) yes
C2 . C3 C4 . 118.8(3) yes
Mn1 . C3 H31 . 120.1 no
C2 . C3 H31 . 120.1 no
C4 . C3 H31 . 120.1 no
Mn1 . C4 C3 . 69.64(16) yes
Mn1 . C4 C5 . 70.75(15) yes
C3 . C4 C5 . 119.4(3) yes
Mn1 . C4 O9 . 124.72(19) yes
C3 . C4 O9 . 114.2(3) yes
C5 . C4 O9 . 125.8(3) yes
Mn1 . C5 C4 . 72.51(15) yes
Mn1 . C5 C6 . 92.29(16) yes
C4 . C5 C6 . 118.3(2) yes
Mn1 . C5 H51 . 119.7 no
C4 . C5 H51 . 119.7 no
C6 . C5 H51 . 119.7 no
C1 . C6 C5 . 104.3(2) yes
C1 . C6 C10 . 116.4(2) yes
C5 . C6 C10 . 112.5(2) yes
C1 . C6 H61 . 107.8 no
C5 . C6 H61 . 107.8 no
C10 . C6 H61 . 107.8 no
C1 . C7 C16 . 129.3(3) yes
C1 . C7 H71 . 115.4 no
C16 . C7 H71 . 115.4 no
O9 . C9 H91 . 109.5 no
O9 . C9 H92 . 109.5 no
H91 . C9 H92 . 109.5 no
O9 . C9 H93 . 109.5 no
H91 . C9 H93 . 109.5 no
H92 . C9 H93 . 109.5 no
C6 . C10 C11 . 122.4(2) yes
C6 . C10 C15 . 118.8(2) yes
C11 . C10 C15 . 118.8(3) yes
C10 . C11 C12 . 120.2(3) yes
C10 . C11 H111 . 119.9 no
C12 . C11 H111 . 119.9 no
C11 . C12 C13 . 120.7(3) yes
C11 . C12 H121 . 119.7 no
C13 . C12 H121 . 119.7 no
C12 . C13 C14 . 119.6(3) yes
C12 . C13 H131 . 120.2 no
C14 . C13 H131 . 120.2 no
C13 . C14 C15 . 119.7(3) yes
C13 . C14 H141 . 120.1 no
C15 . C14 H141 . 120.1 no
C10 . C15 C14 . 120.9(3) yes
C10 . C15 H151 . 119.5 no
C14 . C15 H151 . 119.5 no
C7 . C16 Fe1 . 108.0(2) yes
C7 . C16 C17 . 121.1(3) yes
Fe1 . C16 C17 . 68.73(16) yes
C7 . C16 C20 . 128.2(3) yes
Fe1 . C16 C20 . 69.41(16) yes
C17 . C16 C20 . 106.3(3) yes
C16 . C17 Fe1 . 68.98(16) yes
C16 . C17 C18 . 107.7(3) yes
Fe1 . C17 C18 . 71.62(19) yes
C16 . C17 H171 . 126.1 no
Fe1 . C17 H171 . 126.1 no
C18 . C17 H171 . 126.1 no
Fe1 . C18 C17 . 67.98(19) yes
Fe1 . C18 C19 . 69.94(19) yes
C17 . C18 C19 . 108.7(3) yes
Fe1 . C18 H181 . 125.6 no
C17 . C18 H181 . 125.6 no
C19 . C18 H181 . 125.6 no
C18 . C19 Fe1 . 70.1(2) yes
C18 . C19 C20 . 109.2(3) yes
Fe1 . C19 C20 . 68.72(19) yes
C18 . C19 H191 . 125.4 no
Fe1 . C19 H191 . 125.4 no
C20 . C19 H191 . 125.4 no
C16 . C20 C19 . 108.0(3) yes
C16 . C20 Fe1 . 68.67(17) yes
C19 . C20 Fe1 . 71.20(19) yes
C16 . C20 H201 . 126.0 no
C19 . C20 H201 . 126.0 no
Fe1 . C20 H201 . 126.0 no
Fe1 . C21 C22 . 70.3(2) yes
Fe1 . C21 C25 . 69.4(2) yes
C22 . C21 C25 . 108.5(4) yes
Fe1 . C21 H211 . 125.7 no
C22 . C21 H211 . 125.7 no
C25 . C21 H211 . 125.7 no
Fe1 . C22 C21 . 70.5(2) yes
Fe1 . C22 C23 . 68.8(2) yes
C21 . C22 C23 . 108.6(4) yes
Fe1 . C22 H221 . 125.7 no
C21 . C22 H221 . 125.7 no
C23 . C22 H221 . 125.7 no
C22 . C23 Fe1 . 71.0(2) yes
C22 . C23 C24 . 107.7(3) yes
Fe1 . C23 C24 . 69.4(2) yes
C22 . C23 H231 . 126.2 no
Fe1 . C23 H231 . 126.2 no
C24 . C23 H231 . 126.2 no
C23 . C24 Fe1 . 69.86(19) yes
C23 . C24 C25 . 108.0(3) yes
Fe1 . C24 C25 . 70.7(2) yes
C23 . C24 H241 . 126.0 no
Fe1 . C24 H241 . 126.0 no
C25 . C24 H241 . 126.0 no
C21 . C25 C24 . 107.2(4) yes
C21 . C25 Fe1 . 70.3(2) yes
C24 . C25 Fe1 . 68.8(2) yes
C21 . C25 H251 . 126.4 no
C24 . C25 H251 . 126.4 no
Fe1 . C25 H251 . 126.4 no
Mn1 . C26 O26 . 176.1(3) yes
Mn1 . C27 O27 . 177.9(3) yes
Mn1 . C28 O28 . 178.4(3) yes
C9 . O9 C4 . 117.4(3) yes
F11 4_555 B1 F12 4_555 109.6(3) yes
F11 4_555 B1 F11 . 108.4(5) yes
F12 4_555 B1 F11 . 108.3(3) yes
F11 4_555 B1 F12 . 108.3(3) yes
F12 4_555 B1 F12 . 112.5(8) yes
F11 . B1 F12 . 109.6(3) yes
F21 4_655 B2 F22 4_655 111.9(5) yes
F21 4_655 B2 F21 . 109.1(7) yes
F22 4_655 B2 F21 . 106.1(3) yes
F21 4_655 B2 F22 . 106.1(3) yes
F22 4_655 B2 F22 . 111.9(11) yes
F21 . B2 F22 . 111.9(5) yes

loop_
_geom_bond_atom_site_label_1
_geom_bond_atom_site_label_2
_geom_bond_site_symmetry_2
_geom_bond_distance
_geom_bond_publ_flag
Mn1 C1 . 2.223(3) yes
Mn1 C2 . 2.134(3) yes
Mn1 C3 . 2.196(3) yes
Mn1 C4 . 2.237(3) yes
Mn1 C5 . 2.215(3) yes
Mn1 C26 . 1.832(3) yes
Mn1 C27 . 1.835(3) yes
Mn1 C28 . 1.829(3) yes
Fe1 C16 . 2.039(3) yes
Fe1 C17 . 2.035(3) yes
Fe1 C18 . 2.083(3) yes
Fe1 C19 . 2.082(3) yes
Fe1 C20 . 2.049(3) yes
Fe1 C21 . 2.086(4) yes
Fe1 C22 . 2.083(4) yes
Fe1 C23 . 2.054(3) yes
Fe1 C24 . 2.048(3) yes
Fe1 C25 . 2.073(4) yes
C1 C2 . 1.439(4) yes
C1 C6 . 1.537(4) yes
C1 C7 . 1.432(4) yes
C2 C3 . 1.412(4) yes
C2 H21 . 0.950 no
C3 C4 . 1.429(4) yes
C3 H31 . 0.950 no
C4 C5 . 1.403(4) yes
C4 O9 . 1.365(3) yes
C5 C6 . 1.531(4) yes
C5 H51 . 0.950 no
C6 C10 . 1.539(4) yes
C6 H61 . 0.950 no
C7 C16 . 1.414(4) yes
C7 H71 . 0.950 no
C9 O9 . 1.451(4) yes
C9 H91 . 0.950 no
C9 H92 . 0.950 no
C9 H93 . 0.950 no
C10 C11 . 1.395(4) yes
C10 C15 . 1.395(4) yes
C11 C12 . 1.395(5) yes
C11 H111 . 0.950 no
C12 C13 . 1.382(5) yes
C12 H121 . 0.950 no
C13 C14 . 1.394(5) yes
C13 H131 . 0.950 no
C14 C15 . 1.395(4) yes
C14 H141 . 0.950 no
C15 H151 . 0.950 no
C16 C17 . 1.470(4) yes
C16 C20 . 1.462(4) yes
C17 C18 . 1.423(5) yes
C17 H171 . 0.950 no
C18 C19 . 1.424(6) yes
C18 H181 . 0.950 no
C19 C20 . 1.416(5) yes
C19 H191 . 0.950 no
C20 H201 . 0.950 no
C21 C22 . 1.400(6) yes
C21 C25 . 1.432(6) yes
C21 H211 . 0.950 no
C22 C23 . 1.421(6) yes
C22 H221 . 0.950 no
C23 C24 . 1.428(6) yes
C23 H231 . 0.950 no
C24 C25 . 1.426(6) yes
C24 H241 . 0.950 no
C25 H251 . 0.950 no
C26 O26 . 1.141(4) yes
C27 O27 . 1.152(4) yes
C28 O28 . 1.152(4) yes
B1 F11 4_555 1.387(5) yes
B1 F12 4_555 1.325(5) yes
B1 F11 . 1.387(5) yes
B1 F12 . 1.325(5) yes
B2 F21 4_655 1.376(6) yes
B2 F22 4_655 1.266(7) yes
B2 F21 . 1.376(6) yes
B2 F22 . 1.266(7) yes
